data_8100213
loop_
_publ_author_name
'Viossat, B.'
'Nguyen-Huy, D.'
'Morgant, G.'
'Greenaway, F. T. G.'
'Sorenson, J. R. J.'

_publ_section_title
;
Crystal structure of diaquabis(aspirinato)cadmium(II), Cd(H~2~O)~2~
(C~9~H~9~O~5~)~2~
;
_journal_issue 4
_journal_name_full 'Zeitschrift f\"ur Kristallographie - New Crystal Structures'
_journal_page_first 475
_journal_page_last 476
_journal_volume 219
_journal_year 2004
_chemical_formula_moiety 'C18 H18 Cd1 O10'
_chemical_formula_sum 'C18 H18 Cd O10'
_chemical_formula_weight 506.74
_space_group_IT_number 15
_symmetry_cell_setting monoclinic
_symmetry_space_group_name_Hall '-C 2yc'
_symmetry_space_group_name_H-M 'C 1 2/c 1'
_cell_angle_alpha 90.0
_cell_angle_beta 106.46(4)
_cell_angle_gamma 90.0
_cell_formula_units_Z 4
_cell_length_a 25.971(6)
_cell_length_b 7.369(2)
_cell_length_c 10.752(5)
_cell_measurement_temperature 293
_cell_volume 1973.4(12)
_diffrn_ambient_temperature 293
_exptl_crystal_density_diffrn 1.706
_cod_depositor_comments
;
The following automatic conversions were performed:
'_symmetry_cell_setting' value 'Monoclinic' changed to 'monoclinic'
according to '/home/saulius/struct/CIF-dictionaries/cif_core.dic'
dictionary named 'cif_core.dic' version 2.4.1 from 2010-06-29.

Automatic conversion script
Id: cif_fix_enum 1527 2010-12-29 10:47:43Z saulius 
;
_cod_original_sg_symbol_H-M 'C 2/c'
_cod_original_formula_sum 'C18 H18 Cd1 O10'
_cod_database_code 8100213

loop_
_symmetry_equiv_pos_as_xyz
x,y,z
-x,-y,-z
x+1/2,y+1/2,z
-x+1/2,-y+1/2,-z
-x,y,-z+1/2
x,-y,z+1/2
-x+1/2,y+1/2,-z+1/2
x+1/2,-y+1/2,z+1/2

loop_
_atom_site_label
_atom_site_type_symbol
_atom_site_fract_x
_atom_site_fract_y
_atom_site_fract_z
_atom_site_U_iso_or_equiv
_atom_site_occupancy
_atom_site_symmetry_multiplicity
_atom_site_Wyckoff_symbol
_atom_site_adp_type
_atom_site_attached_hydrogens
Cd Cd 0.5000 -0.07464(2) 0.7500 0.0285 1.0 4 e Uani .
O1 O 0.58600(7) 0.0256(3) 0.82842(16) 0.0415 1.0 8 f Uani .
O2 O 0.54619(6) 0.1060(2) 0.62827(14) 0.0396 1.0 8 f Uani .
O3 O 0.66577(6) 0.2724(2) 0.94827(14) 0.0362 1.0 8 f Uani .
O4 O 0.59361(8) 0.4529(3) 0.88154(19) 0.0483 1.0 8 f Uani .
O10 O 0.48533(6) -0.2946(2) 0.59759(14) 0.0366 1.0 8 f Uani .
C1 C 0.58672(7) 0.1054(2) 0.72559(17) 0.0278 1.0 8 f Uani .
C2 C 0.63745(7) 0.1958(2) 0.71752(17) 0.0273 1.0 8 f Uani .
C3 C 0.67373(7) 0.2752(3) 0.82541(18) 0.0301 1.0 8 f Uani .
C4 C 0.72088(8) 0.3548(3) 0.8156(2) 0.0399 1.0 8 f Uani .
C5 C 0.73238(9) 0.3557(4) 0.6974(3) 0.0452 1.0 8 f Uani .
C6 C 0.69678(9) 0.2775(3) 0.5888(2) 0.0412 1.0 8 f Uani .
C7 C 0.64947(8) 0.1974(3) 0.5993(2) 0.0339 1.0 8 f Uani .
C8 C 0.62179(8) 0.3590(3) 0.9646(2) 0.0350 1.0 8 f Uani .
C9 C 0.61538(12) 0.3234(4) 1.0954(2) 0.0478 1.0 8 f Uani .
H41 H 0.7464 0.4115 0.8935 0.0466 1.0 8 f Uiso .
H51 H 0.7665 0.4126 0.6901 0.0557 1.0 8 f Uiso .
H61 H 0.7050 0.2791 0.5032 0.0524 1.0 8 f Uiso .
H71 H 0.6240 0.1405 0.5212 0.0415 1.0 8 f Uiso .
H91 H 0.5828 0.3892 1.1045 0.0596 1.0 8 f Uiso .
H92 H 0.6478 0.3683 1.1633 0.0596 1.0 8 f Uiso .
H93 H 0.6110 0.1906 1.1068 0.0596 1.0 8 f Uiso .
H101 H 0.4644 -0.3679 0.5978 0.0500 1.0 8 f Uiso .
H102 H 0.4737 -0.2446 0.5231 0.0500 1.0 8 f Uiso .

loop_
_atom_site_aniso_label
_atom_site_aniso_U_11
_atom_site_aniso_U_22
_atom_site_aniso_U_33
_atom_site_aniso_U_23
_atom_site_aniso_U_13
_atom_site_aniso_U_12
Cd 0.0237(1) 0.0301(1) 0.0312(1) 0.0000 0.00690(6) 0.0000
O1 0.0357(7) 0.0511(8) 0.0343(7) 0.0120(6) 0.0046(6) -0.0108(6)
O2 0.0305(6) 0.0546(9) 0.0299(6) 0.0066(6) 0.0026(5) -0.0117(6)
O3 0.0324(6) 0.0435(8) 0.0291(6) -0.0023(5) 0.0031(5) 0.0013(6)
O4 0.053(1) 0.0501(9) 0.0431(8) 0.0011(7) 0.0150(7) 0.0185(8)
O10 0.0401(7) 0.0359(7) 0.0327(6) -0.0016(5) 0.0085(5) -0.0055(6)
C1 0.0273(7) 0.0269(7) 0.0287(7) -0.0016(6) 0.0073(6) -0.0028(6)
C2 0.0247(7) 0.0266(7) 0.0304(7) -0.0001(6) 0.0074(6) -0.0005(6)
C3 0.0257(7) 0.0299(7) 0.0325(8) -0.0010(6) 0.0048(6) 0.0017(6)
C4 0.0261(8) 0.040(1) 0.0498(11) -0.0033(9) 0.0052(7) -0.0045(7)
C5 0.0288(9) 0.0469(11) 0.0634(14) 0.0033(11) 0.0185(9) -0.0031(8)
C6 0.038(1) 0.0456(11) 0.0468(11) 0.0022(9) 0.0228(8) 0.0025(9)
C7 0.0305(8) 0.0383(9) 0.0343(8) -0.0006(7) 0.0116(7) 0.0014(7)
C8 0.0358(9) 0.0335(8) 0.0347(9) -0.0062(7) 0.0083(7) -0.0037(7)
C9 0.0559(13) 0.0509(13) 0.0404(11) -0.0007(9) 0.020(1) -0.007(1)

loop_
_geom_bond_atom_site_label_1
_geom_bond_site_symmetry_1
_geom_bond_atom_site_label_2
_geom_bond_site_symmetry_2
_geom_bond_distance
_geom_bond_publ_flag
Cd . O2 . 2.4111(15) yes
Cd . O2 5_656 2.4111(15) yes
Cd . O10 . 2.2592(15) yes
Cd . O10 5_656 2.2592(15) yes
O1 . C1 . 1.257(2) yes
O2 . C1 . 1.256(2) yes
O3 . C3 . 1.394(2) yes
O3 . C8 . 1.362(3) yes
O4 . C8 . 1.201(3) yes
O10 . H101 . 0.767 no
O10 . H102 . 0.856 no
C1 . C2 . 1.501(2) yes
C2 . C3 . 1.399(2) yes
C2 . C7 . 1.392(3) yes
C3 . C4 . 1.389(3) yes
C4 . C5 . 1.385(4) yes
C4 . H41 . 1.001 no
C5 . C6 . 1.392(4) yes
C5 . H51 . 1.002 no
C6 . C7 . 1.396(3) yes
C6 . H61 . 1.002 no
C7 . H71 . 1.002 no
C8 . C9 . 1.486(3) yes
C9 . H91 . 1.004 no
C9 . H92 . 1.001 no
